data_4082258
loop_
_publ_author_name
'Pandarus, Valerica'
'Zargarian, Davit'

_publ_section_title
;
 New Pincer-Type Diphosphinito (POCOP) Complexes of Nickel
;
_journal_issue 17
_journal_name_full Organometallics
_journal_page_first 4321
_journal_paper_doi 10.1021/om700400x
_journal_volume 26
_journal_year 2007
_chemical_compound_source 'Synthesized by the authors. See text'
_chemical_formula_moiety 'C18 H31 I Ni O2 P2'
_chemical_formula_sum 'C18 H31 I Ni O2 P2'
_chemical_formula_weight 526.98
_chemical_name_systematic
; 
 ? 
;
_space_group_IT_number 2
_symmetry_cell_setting triclinic
_symmetry_space_group_name_Hall '-P 1'
_symmetry_space_group_name_H-M 'P -1'
_atom_sites_solution_hydrogens geom
_atom_sites_solution_primary direct
_atom_sites_solution_secondary difmap
_audit_creation_method SHELXL-97
_cell_angle_alpha 81.803(3)
_cell_angle_beta 80.886(3)
_cell_angle_gamma 88.316(3)
_cell_formula_units_Z 2
_cell_length_a 8.3950(4)
_cell_length_b 10.4148(5)
_cell_length_c 13.1212(7)
_cell_measurement_reflns_used 3113
_cell_measurement_temperature 150(2)
_cell_measurement_theta_max 62.94
_cell_measurement_theta_min 4.29
_cell_volume 1121.13(10)
_computing_cell_refinement 'SMART (Bruker, 1999)'
_computing_data_collection 'SMART (Bruker, 1999)'
_computing_data_reduction 'SAINT (Bruker, 1999)'
_computing_molecular_graphics 'SHELXTL (Bruker, 1997)'
_computing_publication_material 'UdMX (local program)'
_computing_structure_refinement 'SHELXL97 (Sheldrick, 1997)'
_computing_structure_solution 'SHELXS97 (Sheldrick, 1997)'
_diffrn_ambient_temperature 150(2)
_diffrn_detector_area_resol_mean 5.5
_diffrn_measured_fraction_theta_full 0.924
_diffrn_measured_fraction_theta_max 0.924
_diffrn_measurement_device_type 'Bruker Smart 2000'
_diffrn_measurement_method \w
_diffrn_radiation_monochromator graphite
_diffrn_radiation_source 'Sealed Tube'
_diffrn_radiation_type CuK\a
_diffrn_radiation_wavelength 1.54178
_diffrn_reflns_av_R_equivalents 0.078
_diffrn_reflns_av_sigmaI/netI 0.0901
_diffrn_reflns_limit_h_max 10
_diffrn_reflns_limit_h_min -9
_diffrn_reflns_limit_k_max 12
_diffrn_reflns_limit_k_min -11
_diffrn_reflns_limit_l_max 15
_diffrn_reflns_limit_l_min -15
_diffrn_reflns_number 14776
_diffrn_reflns_theta_full 68.41
_diffrn_reflns_theta_max 68.41
_diffrn_reflns_theta_min 3.45
_diffrn_standards_decay_% 0.31
_diffrn_standards_number 19
_exptl_absorpt_coefficient_mu 13.463
_exptl_absorpt_correction_T_max 0.8200
_exptl_absorpt_correction_T_min 0.3800
_exptl_absorpt_correction_type multi-scan
_exptl_absorpt_process_details 'Sadabs (Sheldrick,1996)'
_exptl_crystal_colour yellow
_exptl_crystal_density_diffrn 1.561
_exptl_crystal_density_method 'not measured'
_exptl_crystal_description plate
_exptl_crystal_F_000 532
_exptl_crystal_size_max 0.06
_exptl_crystal_size_mid 0.04
_exptl_crystal_size_min 0.02
_refine_diff_density_max 1.220
_refine_diff_density_min -1.055
_refine_diff_density_rms 0.157
_refine_ls_extinction_method none
_refine_ls_goodness_of_fit_ref 0.899
_refine_ls_hydrogen_treatment constr
_refine_ls_matrix_type full
_refine_ls_number_parameters 237
_refine_ls_number_reflns 3810
_refine_ls_number_restraints 57
_refine_ls_restrained_S_all 0.894
_refine_ls_R_factor_all 0.0908
_refine_ls_R_factor_gt 0.0568
_refine_ls_shift/su_max 0.008
_refine_ls_shift/su_mean 0.001
_refine_ls_structure_factor_coef Fsqd
_refine_ls_weighting_details 'calc w=1/[\s^2^(Fo^2^)+(0.0850P)^2^] where P=(Fo^2^+2Fc^2^)/3'
_refine_ls_weighting_scheme calc
_refine_ls_wR_factor_gt 0.1303
_refine_ls_wR_factor_ref 0.1452
_reflns_number_gt 2394
_reflns_number_total 3810
_reflns_threshold_expression I>2\s(I)
_cod_data_source_file om700400xsup3.cif
_cod_data_source_block vale19
_cod_depositor_comments
;
The following automatic conversions were performed:

'_symmetry_cell_setting' value 'Triclinic' changed to 'triclinic'
according to /home/saulius/struct/CIF-dictionaries/cif_core.dic
dictionary named 'cif_core.dic' version 2.4.2 from
2011-04-26.

'_geom_bond_publ_flag' value 'Y' changed to 'y'
according to /home/saulius/struct/CIF-dictionaries/cif_core.dic
dictionary named 'cif_core.dic' version 2.4.2 from 2011-04-26 (29
times).

'_geom_angle_publ_flag' value 'Y' changed to 'y' according
to /home/saulius/struct/CIF-dictionaries/cif_core.dic dictionary
named 'cif_core.dic' version 2.4.2 from 2011-04-26 (50
times).

'_geom_torsion_publ_flag' value 'Y' changed to 'y' according
to /home/saulius/struct/CIF-dictionaries/cif_core.dic dictionary
named 'cif_core.dic' version 2.4.2 from 2011-04-26 (79 times).

Automatic conversion script
Id: cif_fix_values 1891 2012-01-12 08:04:46Z andrius 
;
_cod_original_sg_symbol_H-M P-1
_cod_database_code 4082258

loop_
_symmetry_equiv_pos_as_xyz
'x, y, z'
'-x, -y, -z'

loop_
_atom_site_label
_atom_site_type_symbol
_atom_site_fract_x
_atom_site_fract_y
_atom_site_fract_z
_atom_site_U_iso_or_equiv
_atom_site_adp_type
_atom_site_occupancy
_atom_site_symmetry_multiplicity
_atom_site_calc_flag
_atom_site_refinement_flags
_atom_site_disorder_assembly
_atom_site_disorder_group
Ni1 Ni 0.34703(13) 0.23819(11) 0.75036(9) 0.0337(3) Uani 1 1 d . A .
I1 I 0.48315(7) 0.02190(5) 0.76355(5) 0.0548(2) Uani 1 1 d . . .
P1 P 0.4023(2) 0.29782(19) 0.89139(16) 0.0387(5) Uani 1 1 d D . .
P2 P 0.2625(2) 0.22744(18) 0.60584(14) 0.0326(4) Uani 1 1 d D . .
O1 O 0.3155(6) 0.4425(5) 0.8980(4) 0.0487(14) Uani 1 1 d . . .
O2 O 0.1641(6) 0.3649(5) 0.5782(4) 0.0420(13) Uani 1 1 d . A .
C1 C 0.2327(8) 0.4819(7) 0.8150(6) 0.0379(18) Uani 1 1 d . A .
C2 C 0.2410(8) 0.3999(7) 0.7395(6) 0.0337(17) Uani 1 1 d . . .
C3 C 0.1581(8) 0.4421(7) 0.6566(6) 0.0346(17) Uani 1 1 d . A .
C4 C 0.0750(8) 0.5611(7) 0.6480(6) 0.0398(19) Uani 1 1 d . . .
H4 H 0.0208 0.5881 0.5902 0.048 Uiso 1 1 calc R A .
C5 C 0.0740(9) 0.6366(7) 0.7243(6) 0.043(2) Uani 1 1 d . A .
H5 H 0.0170 0.7168 0.7197 0.051 Uiso 1 1 calc R . .
C6 C 0.1539(9) 0.5999(7) 0.8086(7) 0.045(2) Uani 1 1 d . . .
H6 H 0.1542 0.6547 0.8605 0.054 Uiso 1 1 calc R A .
C7 C 0.6100(9) 0.3361(8) 0.9007(7) 0.050(2) Uani 1 1 d . . .
H7 H 0.6048 0.3969 0.9537 0.060 Uiso 1 1 calc R . .
C8 C 0.3155(8) 0.2049(7) 1.0140(6) 0.043(2) Uani 1 1 d D . .
H8 H 0.3804 0.1234 1.0247 0.051 Uiso 1 1 calc R . .
C9 C 0.1067(9) 0.1098(8) 0.5997(6) 0.045(2) Uani 1 1 d . A .
H9 H 0.0487 0.1457 0.5408 0.054 Uiso 1 1 calc R . .
C11 C 0.7064(10) 0.2169(9) 0.9389(7) 0.063(3) Uani 1 1 d . . .
H11A H 0.7048 0.1510 0.8927 0.095 Uiso 1 1 calc R . .
H11B H 0.6580 0.1813 1.0099 0.095 Uiso 1 1 calc R . .
H11C H 0.8181 0.2418 0.9387 0.095 Uiso 1 1 calc R . .
C12 C 0.6893(11) 0.4082(9) 0.7979(7) 0.064(3) Uani 1 1 d . . .
H12A H 0.7948 0.4400 0.8057 0.096 Uiso 1 1 calc R . .
H12B H 0.6210 0.4819 0.7763 0.096 Uiso 1 1 calc R . .
H12C H 0.7034 0.3497 0.7449 0.096 Uiso 1 1 calc R . .
C13 C 0.1422(8) 0.1670(9) 1.0094(7) 0.059(2) Uani 1 1 d D . .
H13A H 0.0910 0.1278 1.0787 0.088 Uiso 1 1 calc R . .
H13B H 0.1434 0.1045 0.9601 0.088 Uiso 1 1 calc R . .
H13C H 0.0812 0.2445 0.9863 0.088 Uiso 1 1 calc R . .
C14 C 0.3175(10) 0.2769(8) 1.1069(6) 0.053(2) Uani 1 1 d D . .
H14A H 0.2443 0.3519 1.1022 0.079 Uiso 1 1 calc R . .
H14B H 0.4272 0.3067 1.1067 0.079 Uiso 1 1 calc R . .
H14C H 0.2822 0.2187 1.1716 0.079 Uiso 1 1 calc R . .
C15 C 0.1750(11) -0.0219(8) 0.5772(7) 0.060(3) Uani 1 1 d . . .
H15A H 0.2339 -0.0597 0.6332 0.090 Uiso 1 1 calc R A .
H15B H 0.2487 -0.0113 0.5107 0.090 Uiso 1 1 calc R . .
H15C H 0.0866 -0.0794 0.5731 0.090 Uiso 1 1 calc R . .
C16 C -0.0138(10) 0.1036(10) 0.6985(8) 0.076(3) Uani 1 1 d . . .
H16A H -0.1025 0.0462 0.6948 0.114 Uiso 1 1 calc R A .
H16B H -0.0564 0.1907 0.7067 0.114 Uiso 1 1 calc R . .
H16C H 0.0393 0.0698 0.7583 0.114 Uiso 1 1 calc R . .
C10 C 0.4338(17) 0.2298(19) 0.5005(11) 0.033(3) Uani 0.436(12) 1 d PDU A -1
H10A H 0.4703 0.1380 0.4973 0.040 Uiso 0.436(12) 1 calc PR A -1
C17 C 0.384(3) 0.2824(19) 0.3959(13) 0.045(3) Uani 0.436(12) 1 d PDU A -1
H17A H 0.2947 0.2313 0.3839 0.067 Uiso 0.436(12) 1 calc PR A -1
H17B H 0.4762 0.2765 0.3403 0.067 Uiso 0.436(12) 1 calc PR A -1
H17C H 0.3505 0.3732 0.3959 0.067 Uiso 0.436(12) 1 calc PR A -1
C18 C 0.575(2) 0.3046(19) 0.5202(17) 0.048(3) Uani 0.436(12) 1 d PDU A -1
H18A H 0.6186 0.2591 0.5806 0.072 Uiso 0.436(12) 1 calc PR A -1
H18B H 0.5392 0.3917 0.5340 0.072 Uiso 0.436(12) 1 calc PR A -1
H18C H 0.6593 0.3114 0.4587 0.072 Uiso 0.436(12) 1 calc PR A -1
C10A C 0.3952(15) 0.2199(14) 0.4811(8) 0.033(3) Uani 0.564(12) 1 d PDU A -2
H10B H 0.4470 0.1320 0.4840 0.040 Uiso 0.564(12) 1 calc PR A -2
C17A C 0.310(2) 0.2418(15) 0.3864(11) 0.045(3) Uani 0.564(12) 1 d PDU A -2
H17D H 0.2545 0.3259 0.3838 0.067 Uiso 0.564(12) 1 calc PR A -2
H17E H 0.2318 0.1727 0.3909 0.067 Uiso 0.564(12) 1 calc PR A -2
H17F H 0.3899 0.2411 0.3231 0.067 Uiso 0.564(12) 1 calc PR A -2
C18A C 0.5255(18) 0.3187(14) 0.4734(13) 0.048(3) Uani 0.564(12) 1 d PDU A -2
H18D H 0.5985 0.3190 0.4072 0.072 Uiso 0.564(12) 1 calc PR A -2
H18E H 0.5865 0.2966 0.5314 0.072 Uiso 0.564(12) 1 calc PR A -2
H18F H 0.4764 0.4049 0.4766 0.072 Uiso 0.564(12) 1 calc PR A -2

loop_
_atom_site_aniso_label
_atom_site_aniso_U_11
_atom_site_aniso_U_22
_atom_site_aniso_U_33
_atom_site_aniso_U_23
_atom_site_aniso_U_13
_atom_site_aniso_U_12
Ni1 0.0240(7) 0.0362(7) 0.0444(8) -0.0146(6) -0.0083(5) 0.0022(5)
I1 0.0538(4) 0.0484(4) 0.0753(5) -0.0301(3) -0.0347(3) 0.0209(3)
P1 0.0278(11) 0.0441(12) 0.0499(13) -0.0204(10) -0.0120(9) 0.0043(9)
P2 0.0298(10) 0.0362(10) 0.0311(11) -0.0069(8) -0.0006(8) 0.0003(8)
O1 0.046(3) 0.046(3) 0.063(4) -0.030(3) -0.021(3) 0.011(3)
O2 0.049(3) 0.041(3) 0.036(3) -0.008(2) -0.007(2) 0.016(3)
C1 0.029(4) 0.040(4) 0.046(5) -0.010(4) -0.006(3) 0.000(3)
C2 0.029(4) 0.035(4) 0.038(5) -0.010(3) 0.000(3) 0.000(3)
C3 0.025(4) 0.037(4) 0.039(5) -0.005(4) 0.007(3) -0.005(3)
C4 0.023(4) 0.046(5) 0.046(5) -0.004(4) 0.007(3) -0.002(4)
C5 0.029(4) 0.038(4) 0.054(5) 0.000(4) 0.009(4) 0.005(3)
C6 0.033(5) 0.039(5) 0.065(6) -0.022(4) 0.001(4) 0.004(4)
C7 0.035(5) 0.060(5) 0.064(6) -0.030(5) -0.014(4) -0.001(4)
C8 0.032(4) 0.046(5) 0.054(5) -0.020(4) -0.011(4) 0.009(4)
C9 0.038(5) 0.051(5) 0.052(5) -0.010(4) -0.023(4) -0.002(4)
C11 0.035(5) 0.086(7) 0.078(7) -0.033(6) -0.022(5) 0.014(5)
C12 0.053(6) 0.076(7) 0.063(7) -0.024(5) 0.006(5) -0.024(5)
C13 0.019(4) 0.088(7) 0.071(6) -0.022(5) -0.002(4) -0.013(4)
C14 0.047(5) 0.060(6) 0.055(6) -0.022(5) -0.013(4) 0.013(4)
C15 0.060(6) 0.060(6) 0.069(6) -0.012(5) -0.036(5) -0.011(5)
C16 0.026(5) 0.097(8) 0.102(9) -0.023(7) 0.012(5) -0.032(5)
C10 0.033(4) 0.032(3) 0.034(4) -0.005(3) -0.005(3) -0.002(3)
C17 0.046(4) 0.047(4) 0.039(4) -0.004(3) -0.006(3) 0.000(3)
C18 0.045(4) 0.050(4) 0.047(4) -0.007(3) -0.001(3) -0.003(3)
C10A 0.033(4) 0.032(3) 0.034(4) -0.005(3) -0.005(3) -0.002(3)
C17A 0.046(4) 0.047(4) 0.039(4) -0.004(3) -0.006(3) 0.000(3)
C18A 0.045(4) 0.050(4) 0.047(4) -0.007(3) -0.001(3) -0.003(3)

loop_
_atom_type_symbol
_atom_type_description
_atom_type_scat_dispersion_real
_atom_type_scat_dispersion_imag
_atom_type_scat_source
C C 0.0181 0.0091 'International Tables Vol C Tables 4.2.6.8 and 6.1.1.4'
H H 0.0000 0.0000 'International Tables Vol C Tables 4.2.6.8 and 6.1.1.4'
Ni Ni -3.0029 0.5091 'International Tables Vol C Tables 4.2.6.8 and 6.1.1.4'
I I -0.3257 6.8362 'International Tables Vol C Tables 4.2.6.8 and 6.1.1.4'
P P 0.2955 0.4335 'International Tables Vol C Tables 4.2.6.8 and 6.1.1.4'
O O 0.0492 0.0322 'International Tables Vol C Tables 4.2.6.8 and 6.1.1.4'

loop_
_geom_angle_atom_site_label_1
_geom_angle_atom_site_label_2
_geom_angle_atom_site_label_3
_geom_angle
_geom_angle_publ_flag
C2 NI1 P2 82.7(2) y
C2 NI1 P1 82.4(2) y
P2 NI1 P1 165.10(9) y
C2 NI1 I1 178.9(2) y
P2 NI1 I1 96.44(7) y
P1 NI1 I1 98.46(7) y
O1 P1 C8 102.7(3) y
O1 P1 C7 100.4(3) y
C8 P1 C7 107.8(4) y
O1 P1 NI1 105.6(2) y
C8 P1 NI1 117.5(2) y
C7 P1 NI1 119.8(3) y
O2 P2 C10 104.9(6) y
O2 P2 C9 100.1(3) y
C10 P2 C9 113.6(6) y
O2 P2 C10A 100.8(5) y
C9 P2 C10A 101.2(5) y
O2 P2 NI1 106.25(19) y
C10 P2 NI1 109.9(5) y
C9 P2 NI1 120.2(3) y
C10A P2 NI1 124.2(4) y
C1 O1 P1 112.4(4) y
C3 O2 P2 111.3(4) y
C6 C1 O1 119.8(7) y
C6 C1 C2 123.3(7) y
O1 C1 C2 116.8(6) y
C1 C2 C3 115.7(6) y
C1 C2 NI1 122.8(6) y
C3 C2 NI1 121.5(5) y
O2 C3 C2 118.1(6) y
O2 C3 C4 119.3(7) y
C2 C3 C4 122.5(7) y
C5 C4 C3 118.4(7) y
C5 C4 H4 120.8 ?
C3 C4 H4 120.8 ?
C4 C5 C6 121.8(7) y
C4 C5 H5 119.1 ?
C6 C5 H5 119.1 ?
C1 C6 C5 118.2(7) y
C1 C6 H6 120.9 ?
C5 C6 H6 120.9 ?
C12 C7 C11 113.0(7) y
C12 C7 P1 109.4(6) y
C11 C7 P1 112.8(6) y
C12 C7 H7 107.1 ?
C11 C7 H7 107.1 ?
P1 C7 H7 107.1 ?
C14 C8 C13 109.6(6) y
C14 C8 P1 112.9(5) y
C13 C8 P1 110.0(5) y
C14 C8 H8 108.1 ?
C13 C8 H8 108.1 ?
P1 C8 H8 108.1 ?
C16 C9 C15 113.7(8) y
C16 C9 P2 108.0(6) y
C15 C9 P2 113.3(5) y
C16 C9 H9 107.2 ?
C15 C9 H9 107.2 ?
P2 C9 H9 107.2 ?
C7 C11 H11A 109.5 ?
C7 C11 H11B 109.5 ?
H11A C11 H11B 109.5 ?
C7 C11 H11C 109.5 ?
H11A C11 H11C 109.5 ?
H11B C11 H11C 109.5 ?
C7 C12 H12A 109.5 ?
C7 C12 H12B 109.5 ?
H12A C12 H12B 109.5 ?
C7 C12 H12C 109.5 ?
H12A C12 H12C 109.5 ?
H12B C12 H12C 109.5 ?
C8 C13 H13A 109.5 ?
C8 C13 H13B 109.5 ?
H13A C13 H13B 109.5 ?
C8 C13 H13C 109.5 ?
H13A C13 H13C 109.5 ?
H13B C13 H13C 109.5 ?
C8 C14 H14A 109.5 ?
C8 C14 H14B 109.5 ?
H14A C14 H14B 109.5 ?
C8 C14 H14C 109.5 ?
H14A C14 H14C 109.5 ?
H14B C14 H14C 109.5 ?
C9 C15 H15A 109.5 ?
C9 C15 H15B 109.5 ?
H15A C15 H15B 109.5 ?
C9 C15 H15C 109.5 ?
H15A C15 H15C 109.5 ?
H15B C15 H15C 109.5 ?
C9 C16 H16A 109.5 ?
C9 C16 H16B 109.5 ?
H16A C16 H16B 109.5 ?
C9 C16 H16C 109.5 ?
H16A C16 H16C 109.5 ?
H16B C16 H16C 109.5 ?
C18 C10 C17 110.80(12) y
C18 C10 P2 112.30(12) y
C17 C10 P2 111.20(12) y
C18 C10 H10A 107.4 ?
C17 C10 H10A 107.4 ?
P2 C10 H10A 107.4 ?
C18A C10A C17A 111.1(1) y
C18A C10A P2 106.6(9) y
C17A C10A P2 114.6(9) y
C18A C10A H10B 108.1 ?
C17A C10A H10B 108.1 ?
P2 C10A H10B 108.1 ?
C10A C17A H17D 109.5 ?
C10A C17A H17E 109.5 ?
H17D C17A H17E 109.5 ?
C10A C17A H17F 109.5 ?
H17D C17A H17F 109.5 ?
H17E C17A H17F 109.5 ?
C10A C18A H18D 109.5 ?
C10A C18A H18E 109.5 ?
H18D C18A H18E 109.5 ?
C10A C18A H18F 109.5 ?
H18D C18A H18F 109.5 ?
H18E C18A H18F 109.5 ?

loop_
_geom_bond_atom_site_label_1
_geom_bond_atom_site_label_2
_geom_bond_distance
_geom_bond_publ_flag
Ni1 C2 1.880(7) y
Ni1 P2 2.145(2) y
Ni1 P1 2.155(2) y
Ni1 I1 2.4921(12) y
P1 O1 1.661(5) y
P1 C8 1.812(8) y
P1 C7 1.827(8) y
P2 O2 1.656(5) y
P2 C10 1.827(12) y
P2 C9 1.837(8) y
P2 C10a 1.838(11) y
O1 C1 1.390(8) y
O2 C3 1.387(9) y
C1 C6 1.378(10) y
C1 C2 1.39(1) y
C2 C3 1.394(10) y
C3 C4 1.403(10) y
C4 C5 1.356(11) y
C4 H4 0.95 ?
C5 C6 1.385(11) y
C5 H5 0.95 ?
C6 H6 0.95 ?
C7 C12 1.512(12) y
C7 C11 1.530(11) y
C7 H7 1 ?
C8 C14 1.522(9) y
C8 C13 1.532(9) y
C8 H8 1 ?
C9 C16 1.508(12) y
C9 C15 1.521(11) y
C9 H9 1 ?
C11 H11a 0.98 ?
C11 H11b 0.98 ?
C11 H11c 0.98 ?
C12 H12a 0.98 ?
C12 H12b 0.98 ?
C12 H12c 0.98 ?
C13 H13a 0.98 ?
C13 H13b 0.98 ?
C13 H13c 0.98 ?
C14 H14a 0.98 ?
C14 H14b 0.98 ?
C14 H14c 0.98 ?
C15 H15a 0.98 ?
C15 H15b 0.98 ?
C15 H15c 0.98 ?
C16 H16a 0.98 ?
C16 H16b 0.98 ?
C16 H16c 0.98 ?
C10 C18 1.513(13) y
C10 C17 1.520(13) y
C10 H10a 1 ?
C17 H17a 0.98 ?
C17 H17b 0.98 ?
C17 H17c 0.98 ?
C18 H18a 0.98 ?
C18 H18b 0.98 ?
C18 H18c 0.98 ?
C10a C18a 1.507(12) y
C10a C17a 1.515(12) y
C10a H10b 1 ?
C17a H17d 0.98 ?
C17a H17e 0.98 ?
C17a H17f 0.98 ?
C18a H18d 0.98 ?
C18a H18e 0.98 ?
C18a H18f 0.98 ?

loop_
_geom_torsion_atom_site_label_1
_geom_torsion_atom_site_label_2
_geom_torsion_atom_site_label_3
_geom_torsion_atom_site_label_4
_geom_torsion
_geom_torsion_publ_flag
C2 NI1 P1 O1 0.6(3) y
P2 NI1 P1 O1 2.6(5) y
I1 NI1 P1 O1 -178.7(2) y
C2 NI1 P1 C8 114.4(3) y
P2 NI1 P1 C8 116.4(4) y
I1 NI1 P1 C8 -64.9(3) y
C2 NI1 P1 C7 -111.5(4) y
P2 NI1 P1 C7 -109.5(5) y
I1 NI1 P1 C7 69.2(3) y
C2 NI1 P2 O2 0.8(3) y
P1 NI1 P2 O2 -1.2(5) y
I1 NI1 P2 O2 -180.0(2) y
C2 NI1 P2 C10 113.7(7) y
P1 NI1 P2 C10 111.7(7) y
I1 NI1 P2 C10 -67.0(6) y
C2 NI1 P2 C9 -111.7(4) y
P1 NI1 P2 C9 -113.7(5) y
I1 NI1 P2 C9 67.6(3) y
C2 NI1 P2 C10A 116.5(6) y
P1 NI1 P2 C10A 114.5(6) y
I1 NI1 P2 C10A -64.2(6) y
C8 P1 O1 C1 -122.7(5) y
C7 P1 O1 C1 126.2(5) y
NI1 P1 O1 C1 1.0(5) y
C10 P2 O2 C3 -119.2(7) y
C9 P2 O2 C3 122.9(5) y
C10A P2 O2 C3 -133.5(6) y
NI1 P2 O2 C3 -2.9(5) y
P1 O1 C1 C6 -179.9(6) y
P1 O1 C1 C2 -2.8(8) y
O1 C1 C2 C3 -179.5(6) y
C6 C1 C2 NI1 -179.2(6) y
P2 NI1 C2 C1 178.2(6) y
P1 NI1 C2 C1 -2.3(6) y
P2 NI1 C2 C3 1.5(6) y
P1 NI1 C2 C3 -179.0(6) y
P2 O2 C3 C2 4.3(8) y
P2 O2 C3 C4 -178.2(5) y
C1 C2 C3 O2 179.1(6) y
NI1 C2 C3 O2 -4.0(9) y
NI1 C2 C3 C4 178.6(5) y
O2 C3 C4 C5 -178.4(6) y
O1 C1 C6 C5 179.3(7) y
O1 P1 C7 C12 -75.6(6) y
C8 P1 C7 C12 177.3(6) y
NI1 P1 C7 C12 39.3(7) y
O1 P1 C7 C11 157.6(6) y
C8 P1 C7 C11 50.5(7) y
NI1 P1 C7 C11 -87.5(6) y
O1 P1 C8 C14 -46.8(6) y
C7 P1 C8 C14 58.7(6) y
NI1 P1 C8 C14 -162.2(4) y
O1 P1 C8 C13 76.0(6) y
C7 P1 C8 C13 -178.5(5) y
NI1 P1 C8 C13 -39.4(6) y
O2 P2 C9 C16 -77.0(6) y
C10 P2 C9 C16 171.7(8) y
C10A P2 C9 C16 179.7(7) y
NI1 P2 C9 C16 38.6(7) y
O2 P2 C9 C15 156.1(6) y
C10 P2 C9 C15 44.8(9) y
C10A P2 C9 C15 52.8(8) y
NI1 P2 C9 C15 -88.2(6) y
O2 P2 C10 C18 84.20(12) y
C9 P2 C10 C18 -167.40(11) y
C10A P2 C10 C18 160(5) y
NI1 P2 C10 C18 -29.60(14) y
O2 P2 C10 C17 -40.60(13) y
C9 P2 C10 C17 67.80(13) y
C10A P2 C10 C17 35(3) y
NI1 P2 C10 C17 -154.40(11) y
O2 P2 C10A C18A 74.2(9) y
C10 P2 C10A C18A -33(3) y
C9 P2 C10A C18A 177.0(8) y
NI1 P2 C10A C18A -44.10(11) y
O2 P2 C10A C17A -49.1(1) y
C10 P2 C10A C17A -157(4) y
C9 P2 C10A C17A 53.60(11) y
NI1 P2 C10A C17A -167.5(8) y
